data_4319490
loop_
_publ_author_name
'Craig C. McLauchlan'
'James A. Ibers'

_publ_section_title
;
 Synthesis and Characterization of the Silver Maleonitrilediselenolates
 and Silver Maleonitriledithiolates
 [K([2.2.2]-cryptand)]4[Ag4(Se2C2(CN)2)4],
 [Na([2.2.2]-cryptand)]4[Ag4(S2C2(CN)2)4].0.33MeCN,
 [NBu4]4[Ag4(S2C2(CN)2)4], [K([2.2.2]-cryptand)]3[Ag(Se2C2(CN)2)2].2MeCN,
 and [Na([2.2.2]-cryptand)]3[Ag(S2C2(CN)2)2]
;
_journal_name_full 'Inorganic Chemistry'
_journal_page_first 1809
_journal_page_last 1815
_journal_paper_doi 10.1021/ic000868q
_journal_volume 40
_journal_year 2001
_chemical_formula_moiety '3(C18 H36 K1 N2 O6) (C8 N4 Ag1 Se4)'
_chemical_formula_sum 'C66 H114 Ag K3 N12 O18 Se4'
_chemical_formula_weight 1904.70
_chemical_name_common
;
 Tris(potassium[2.2.2]-cryptand) bis(maleonitrilediselenolato)silver(I)
;
_chemical_name_systematic
; 
 Tris(potassium(4,7,13,16,21,24-Hexaoxa-1,10-diazabicyclo-[8.8.8]hexacosane))
 bis(1,2-dicyano-1,2-Se-Se'-diselenato-ethylene)silver(I)

;
_space_group_IT_number 14
_symmetry_cell_setting monoclinic
_symmetry_space_group_name_Hall '-P 2ybc'
_symmetry_space_group_name_H-M 'P 1 21/c 1'
_atom_sites_solution_hydrogens geom
_atom_sites_solution_primary direct
_atom_sites_solution_secondary difmap
_audit_creation_method SHELXL-97
_cell_angle_alpha 90.00
_cell_angle_beta 97.723(2)
_cell_angle_gamma 90.00
_cell_formula_units_Z 4
_cell_length_a 13.9974(10)
_cell_length_b 21.8664(16)
_cell_length_c 28.2808(17)
_cell_measurement_temperature 153(2)
_cell_volume 8577.5(10)
_computing_cell_refinement 'SAINT+ Version 6.02 (Bruker-AXS, 1999)'
_computing_data_collection 'SMART Version 5 (Bruker-AXS, 1999)'
_computing_data_reduction 'SAINT+ Version 6.02 (Bruker-AXS, 1999)'
_computing_molecular_graphics 'SHELXTL-97 (Sheldrick, 1997)'
_computing_publication_material 'SHELXTL-97 (Sheldrick, 1997)'
_computing_structure_refinement 'SHELXL-97 (Sheldrick, 1997)'
_computing_structure_solution 'SHELXS-97 (Sheldrick, 1990)'
_diffrn_ambient_temperature 153(2)
_diffrn_measured_fraction_theta_full 0.917
_diffrn_measured_fraction_theta_max 0.917
_diffrn_measurement_device_type 'Bruker-AXS SMART-1000 CCD'
_diffrn_measurement_method /w
_diffrn_radiation_monochromator graphite
_diffrn_radiation_source 'standard-focus sealed tube'
_diffrn_radiation_type MoK\a
_diffrn_radiation_wavelength 0.71073
_diffrn_reflns_av_R_equivalents 0.0463
_diffrn_reflns_av_sigmaI/netI 0.0622
_diffrn_reflns_limit_h_max 18
_diffrn_reflns_limit_h_min -18
_diffrn_reflns_limit_k_max 28
_diffrn_reflns_limit_k_min -29
_diffrn_reflns_limit_l_max 37
_diffrn_reflns_limit_l_min -38
_diffrn_reflns_number 77273
_diffrn_reflns_theta_full 28.82
_diffrn_reflns_theta_max 28.82
_diffrn_reflns_theta_min 1.45
_diffrn_standards_decay_% '< 2%'
_exptl_absorpt_coefficient_mu 2.145
_exptl_absorpt_correction_T_max .84556
_exptl_absorpt_correction_T_min .49505
_exptl_absorpt_correction_type mixed
_exptl_absorpt_process_details
;
face absorption in SHELXTL followed by SADABS
;
_exptl_crystal_colour red
_exptl_crystal_density_diffrn 1.475
_exptl_crystal_density_method 'not measured'
_exptl_crystal_description needle
_exptl_crystal_F_000 3912
_exptl_crystal_size_max .436
_exptl_crystal_size_mid .094
_exptl_crystal_size_min .094
_refine_diff_density_max 0.860
_refine_diff_density_min -0.396
_refine_diff_density_rms 0.075
_refine_ls_extinction_method none
_refine_ls_goodness_of_fit_ref 0.853
_refine_ls_hydrogen_treatment mixed
_refine_ls_matrix_type full
_refine_ls_number_parameters 942
_refine_ls_number_reflns 20538
_refine_ls_number_restraints 0
_refine_ls_restrained_S_all 0.853
_refine_ls_R_factor_all 0.0736
_refine_ls_R_factor_gt 0.0356
_refine_ls_shift/su_max 0.199
_refine_ls_shift/su_mean 0.015
_refine_ls_structure_factor_coef Fsqd
_refine_ls_weighting_details
; calc 
 1/ [\s^2^(Fo^2^)+(0.0400Fo^2^)^2^]  
;
_refine_ls_weighting_scheme calc
_refine_ls_wR_factor_gt 0.0698
_refine_ls_wR_factor_ref 0.0776
_reflns_number_gt 13018
_reflns_number_total 20538
_reflns_threshold_expression >2sigma(I)
_cod_data_source_file ic000868q_3.cif
_cod_data_source_block agmns2
_cod_original_sg_symbol_H-M 'P 21/c'
_cod_database_code 4319490

loop_
_symmetry_equiv_pos_as_xyz
'x, y, z'
'-x, y+1/2, -z+1/2'
'-x, -y, -z'
'x, -y-1/2, z-1/2'

loop_
_atom_site_label
_atom_site_type_symbol
_atom_site_fract_x
_atom_site_fract_y
_atom_site_fract_z
_atom_site_U_iso_or_equiv
_atom_site_adp_type
_atom_site_occupancy
_atom_site_symmetry_multiplicity
_atom_site_calc_flag
_atom_site_refinement_flags
_atom_site_disorder_assembly
_atom_site_disorder_group
Ag1 Ag 0.223384(16) 0.188919(9) 0.662143(8) 0.03588(6) Uani 1 1 d . . .
Se1 Se 0.20222(2) 0.112627(13) 0.588137(10) 0.03391(7) Uani 1 1 d . . .
Se2 Se 0.234934(19) 0.094183(13) 0.719730(9) 0.03052(7) Uani 1 1 d . . .
Se3 Se 0.35422(2) 0.277070(13) 0.654198(11) 0.03617(7) Uani 1 1 d . . .
Se4 Se 0.10144(2) 0.278072(13) 0.675930(10) 0.03474(7) Uani 1 1 d . . .
C1 C 0.20467(17) 0.03927(12) 0.62372(9) 0.0266(6) Uani 1 1 d . . .
C2 C 0.21655(17) 0.03311(11) 0.67209(9) 0.0266(6) Uani 1 1 d . . .
C3 C 0.19147(18) -0.01422(13) 0.59570(10) 0.0313(6) Uani 1 1 d . . .
C4 C 0.21705(19) -0.02885(14) 0.69185(11) 0.0349(7) Uani 1 1 d . . .
C5 C 0.26715(19) 0.34291(12) 0.64646(9) 0.0283(6) Uani 1 1 d . . .
C6 C 0.17196(19) 0.34320(12) 0.65357(9) 0.0287(6) Uani 1 1 d . . .
C7 C 0.3092(2) 0.39866(13) 0.63147(10) 0.0364(7) Uani 1 1 d . . .
C8 C 0.1174(2) 0.39751(13) 0.64392(10) 0.0349(7) Uani 1 1 d . . .
K1 K 0.29386(4) -0.02422(3) 0.36022(2) 0.02671(13) Uani 1 1 d . . .
K2 K -0.00206(4) 0.17268(3) 0.91340(2) 0.03076(13) Uani 1 1 d . . .
K3 K 0.49973(4) 0.21336(3) 0.90570(2) 0.02769(13) Uani 1 1 d . . .
C9 C 0.1030(2) -0.13098(14) 0.39067(11) 0.0460(8) Uani 1 1 d . . .
H9A H 0.0361 -0.1467 0.3873 0.055 Uiso 1 1 calc R . .
H9B H 0.1305 -0.1349 0.4247 0.055 Uiso 1 1 calc R . .
C10 C 0.1607(2) -0.17004(14) 0.36129(12) 0.0465(8) Uani 1 1 d . . .
H10A H 0.1553 -0.2136 0.3702 0.056 Uiso 1 1 calc R . .
H10B H 0.1357 -0.1656 0.3270 0.056 Uiso 1 1 calc R . .
C11 C 0.3182(2) -0.18931(13) 0.34452(11) 0.0446(8) Uani 1 1 d . . .
H11A H 0.2956 -0.1873 0.3098 0.053 Uiso 1 1 calc R . .
H11B H 0.3135 -0.2323 0.3550 0.053 Uiso 1 1 calc R . .
C12 C 0.4198(2) -0.16837(13) 0.35416(11) 0.0424(7) Uani 1 1 d . . .
H12A H 0.4405 -0.1668 0.3890 0.051 Uiso 1 1 calc R . .
H12B H 0.4622 -0.1975 0.3400 0.051 Uiso 1 1 calc R . .
C13 C 0.52624(19) -0.09126(13) 0.33795(12) 0.0427(8) Uani 1 1 d . . .
H13A H 0.5630 -0.1207 0.3208 0.051 Uiso 1 1 calc R . .
H13B H 0.5550 -0.0905 0.3719 0.051 Uiso 1 1 calc R . .
C14 C 0.5312(2) -0.02898(13) 0.31669(11) 0.0414(7) Uani 1 1 d . . .
H14A H 0.5996 -0.0190 0.3150 0.050 Uiso 1 1 calc R . .
H14B H 0.4975 -0.0300 0.2836 0.050 Uiso 1 1 calc R . .
C15 C 0.03400(18) -0.05740(13) 0.33314(9) 0.0341(7) Uani 1 1 d . . .
H15A H -0.0327 -0.0649 0.3398 0.041 Uiso 1 1 calc R . .
H15B H 0.0490 -0.0885 0.3098 0.041 Uiso 1 1 calc R . .
C16 C 0.03825(19) 0.00483(13) 0.31099(10) 0.0369(7) Uani 1 1 d . . .
H16A H -0.0119 0.0082 0.2829 0.044 Uiso 1 1 calc R . .
H16B H 0.0258 0.0367 0.3343 0.044 Uiso 1 1 calc R . .
C17 C 0.1398(2) 0.07374(13) 0.27803(11) 0.0433(8) Uani 1 1 d . . .
H17A H 0.1401 0.1043 0.3039 0.052 Uiso 1 1 calc R . .
H17B H 0.0840 0.0824 0.2535 0.052 Uiso 1 1 calc R . .
C18 C 0.2305(2) 0.07838(14) 0.25647(10) 0.0426(8) Uani 1 1 d . . .
H18A H 0.2317 0.0465 0.2317 0.051 Uiso 1 1 calc R . .
H18B H 0.2342 0.1189 0.2411 0.051 Uiso 1 1 calc R . .
C19 C 0.3994(2) 0.07492(13) 0.27321(10) 0.0390(7) Uani 1 1 d . . .
H19A H 0.4000 0.1127 0.2539 0.047 Uiso 1 1 calc R . .
H19B H 0.4064 0.0394 0.2523 0.047 Uiso 1 1 calc R . .
C20 C 0.4811(2) 0.07615(13) 0.31373(11) 0.0394(7) Uani 1 1 d . . .
H20A H 0.5423 0.0825 0.3005 0.047 Uiso 1 1 calc R . .
H20B H 0.4719 0.1114 0.3346 0.047 Uiso 1 1 calc R . .
C21 C 0.0679(2) -0.02930(16) 0.41627(10) 0.0463(8) Uani 1 1 d . . .
H21A H 0.0111 -0.0495 0.4268 0.056 Uiso 1 1 calc R . .
H21B H 0.0473 0.0115 0.4037 0.056 Uiso 1 1 calc R . .
C22 C 0.1437(2) -0.02128(18) 0.45865(11) 0.0575(10) Uani 1 1 d . . .
H22A H 0.1167 0.0022 0.4837 0.069 Uiso 1 1 calc R . .
H22B H 0.1642 -0.0618 0.4719 0.069 Uiso 1 1 calc R . .
C23 C 0.2997(2) 0.01400(16) 0.48523(11) 0.0537(9) Uani 1 1 d . . .
H23A H 0.2735 0.0310 0.5133 0.064 Uiso 1 1 calc R . .
H23B H 0.3256 -0.0273 0.4936 0.064 Uiso 1 1 calc R . .
C24 C 0.3755(2) 0.05270(16) 0.47294(11) 0.0535(9) Uani 1 1 d . . .
H24A H 0.3481 0.0926 0.4614 0.064 Uiso 1 1 calc R . .
H24B H 0.4227 0.0603 0.5017 0.064 Uiso 1 1 calc R . .
C25 C 0.4957(2) 0.06412(14) 0.42374(11) 0.0434(8) Uani 1 1 d . . .
H25A H 0.5405 0.0756 0.4524 0.052 Uiso 1 1 calc R . .
H25B H 0.4660 0.1020 0.4092 0.052 Uiso 1 1 calc R . .
C26 C 0.55007(19) 0.03211(14) 0.38872(11) 0.0413(7) Uani 1 1 d . . .
H26A H 0.6059 0.0575 0.3830 0.050 Uiso 1 1 calc R . .
H26B H 0.5752 -0.0072 0.4026 0.050 Uiso 1 1 calc R . .
C27 C 0.0480(2) 0.07599(13) 0.81172(10) 0.0414(7) Uani 1 1 d . . .
H27A H 0.0578 0.0685 0.7782 0.050 Uiso 1 1 calc R . .
H27B H 0.0102 0.0414 0.8220 0.050 Uiso 1 1 calc R . .
C28 C 0.1439(2) 0.07747(15) 0.84198(11) 0.0454(8) Uani 1 1 d . . .
H28A H 0.1793 0.0391 0.8377 0.054 Uiso 1 1 calc R . .
H28B H 0.1824 0.1121 0.8322 0.054 Uiso 1 1 calc R . .
C29 C 0.2178(2) 0.07639(15) 0.92199(11) 0.0483(8) Uani 1 1 d . . .
H29A H 0.2650 0.1081 0.9156 0.058 Uiso 1 1 calc R . .
H29B H 0.2458 0.0358 0.9168 0.058 Uiso 1 1 calc R . .
C30 C 0.1973(2) 0.08149(15) 0.97204(11) 0.0494(8) Uani 1 1 d . . .
H30A H 0.1479 0.0510 0.9780 0.059 Uiso 1 1 calc R . .
H30B H 0.2566 0.0732 0.9944 0.059 Uiso 1 1 calc R . .
C31 C 0.1568(2) 0.15288(17) 1.02892(10) 0.0521(9) Uani 1 1 d . . .
H31A H 0.2223 0.1534 1.0472 0.063 Uiso 1 1 calc R . .
H31B H 0.1199 0.1196 1.0417 0.063 Uiso 1 1 calc R . .
C32 C 0.1081(2) 0.21269(16) 1.03488(10) 0.0506(9) Uani 1 1 d . . .
H32A H 0.1111 0.2214 1.0694 0.061 Uiso 1 1 calc R . .
H32B H 0.1444 0.2453 1.0208 0.061 Uiso 1 1 calc R . .
C33 C -0.1095(2) 0.12228(14) 0.79458(10) 0.0427(7) Uani 1 1 d . . .
H33A H -0.1119 0.1020 0.7631 0.051 Uiso 1 1 calc R . .
H33B H -0.1424 0.1623 0.7894 0.051 Uiso 1 1 calc R . .
C34 C -0.1641(2) 0.08363(14) 0.82602(11) 0.0418(7) Uani 1 1 d . . .
H34A H -0.2286 0.0736 0.8090 0.050 Uiso 1 1 calc R . .
H34B H -0.1290 0.0448 0.8339 0.050 Uiso 1 1 calc R . .
C35 C -0.2152(2) 0.07743(14) 0.90145(11) 0.0461(8) Uani 1 1 d . . .
H35A H -0.1714 0.0427 0.9110 0.055 Uiso 1 1 calc R . .
H35B H -0.2773 0.0607 0.8859 0.055 Uiso 1 1 calc R . .
C36 C -0.2311(2) 0.11306(16) 0.94406(12) 0.0523(9) Uani 1 1 d . . .
H36A H -0.2697 0.1500 0.9343 0.063 Uiso 1 1 calc R . .
H36B H -0.2672 0.0881 0.9649 0.063 Uiso 1 1 calc R . .
C37 C -0.1512(2) 0.16306(19) 1.01254(11) 0.0653(11) Uani 1 1 d . . .
H37A H -0.1895 0.1384 1.0325 0.078 Uiso 1 1 calc R . .
H37B H -0.1855 0.2021 1.0047 0.078 Uiso 1 1 calc R . .
C38 C -0.0530(2) 0.17546(19) 1.03922(11) 0.0628(11) Uani 1 1 d . . .
H38A H -0.0604 0.1950 1.0701 0.075 Uiso 1 1 calc R . .
H38B H -0.0192 0.1361 1.0462 0.075 Uiso 1 1 calc R . .
C39 C 0.0330(2) 0.18122(14) 0.78635(11) 0.0476(8) Uani 1 1 d . . .
H39A H 0.0220 0.1701 0.7521 0.057 Uiso 1 1 calc R . .
H39B H 0.1036 0.1825 0.7962 0.057 Uiso 1 1 calc R . .
C40 C -0.0070(2) 0.24359(14) 0.79213(11) 0.0500(8) Uani 1 1 d . . .
H40A H 0.0215 0.2727 0.7712 0.060 Uiso 1 1 calc R . .
H40B H -0.0777 0.2430 0.7825 0.060 Uiso 1 1 calc R . .
C41 C -0.0377(2) 0.31743(13) 0.84765(12) 0.0439(8) Uani 1 1 d . . .
H41A H -0.1076 0.3086 0.8442 0.053 Uiso 1 1 calc R . .
H41B H -0.0264 0.3480 0.8232 0.053 Uiso 1 1 calc R . .
C42 C -0.0052(2) 0.34233(13) 0.89600(13) 0.0494(9) Uani 1 1 d . . .
H42A H 0.0646 0.3517 0.8992 0.059 Uiso 1 1 calc R . .
H42B H -0.0402 0.3808 0.9006 0.059 Uiso 1 1 calc R . .
C43 C 0.0091(3) 0.32095(16) 0.97839(13) 0.0654(11) Uani 1 1 d . . .
H43A H -0.0163 0.3627 0.9822 0.078 Uiso 1 1 calc R . .
H43B H 0.0804 0.3229 0.9836 0.078 Uiso 1 1 calc R . .
C44 C -0.0257(3) 0.27901(19) 1.01415(12) 0.0688(12) Uani 1 1 d . . .
H44A H -0.0044 0.2956 1.0464 0.083 Uiso 1 1 calc R . .
H44B H -0.0971 0.2794 1.0092 0.083 Uiso 1 1 calc R . .
C45 C 0.4393(2) 0.16561(13) 1.02405(10) 0.0412(7) Uani 1 1 d . . .
H45A H 0.3689 0.1664 1.0134 0.049 Uiso 1 1 calc R . .
H45B H 0.4489 0.1647 1.0594 0.049 Uiso 1 1 calc R . .
C46 C 0.4806(2) 0.10775(12) 1.00582(10) 0.0386(7) Uani 1 1 d . . .
H46A H 0.5510 0.1063 1.0162 0.046 Uiso 1 1 calc R . .
H46B H 0.4510 0.0717 1.0192 0.046 Uiso 1 1 calc R . .
C47 C 0.4911(2) 0.04946(12) 0.93710(10) 0.0373(7) Uani 1 1 d . . .
H47A H 0.4541 0.0158 0.9494 0.045 Uiso 1 1 calc R . .
H47B H 0.5604 0.0426 0.9482 0.045 Uiso 1 1 calc R . .
C48 C 0.4741(2) 0.04948(12) 0.88375(10) 0.0361(7) Uani 1 1 d . . .
H48A H 0.4938 0.0097 0.8715 0.043 Uiso 1 1 calc R . .
H48B H 0.4047 0.0556 0.8725 0.043 Uiso 1 1 calc R . .
C49 C 0.5330(2) 0.09070(13) 0.81663(10) 0.0385(7) Uani 1 1 d . . .
H49A H 0.4675 0.0833 0.7996 0.046 Uiso 1 1 calc R . .
H49B H 0.5740 0.0552 0.8111 0.046 Uiso 1 1 calc R . .
C50 C 0.5744(2) 0.14817(12) 0.79792(10) 0.0362(7) Uani 1 1 d . . .
H50A H 0.6412 0.1535 0.8140 0.043 Uiso 1 1 calc R . .
H50B H 0.5775 0.1430 0.7634 0.043 Uiso 1 1 calc R . .
C51 C 0.4198(2) 0.27413(13) 1.01577(11) 0.0412(7) Uani 1 1 d . . .
H51A H 0.4556 0.3125 1.0119 0.049 Uiso 1 1 calc R . .
H51B H 0.4052 0.2728 1.0490 0.049 Uiso 1 1 calc R . .
C52 C 0.3271(2) 0.27563(14) 0.98274(11) 0.0453(8) Uani 1 1 d . . .
H52A H 0.2905 0.2375 0.9863 0.054 Uiso 1 1 calc R . .
H52B H 0.2875 0.3105 0.9910 0.054 Uiso 1 1 calc R . .
C53 C 0.2571(2) 0.27403(16) 0.90233(13) 0.0573(9) Uani 1 1 d . . .
H53A H 0.2080 0.3030 0.9110 0.069 Uiso 1 1 calc R . .
H53B H 0.2323 0.2320 0.9051 0.069 Uiso 1 1 calc R . .
C54 C 0.2744(2) 0.28521(16) 0.85331(12) 0.0507(8) Uani 1 1 d . . .
H54A H 0.2126 0.2837 0.8317 0.061 Uiso 1 1 calc R . .
H54B H 0.3028 0.3264 0.8508 0.061 Uiso 1 1 calc R . .
C55 C 0.3535(2) 0.24795(14) 0.79101(11) 0.0434(8) Uani 1 1 d . . .
H55A H 0.3797 0.2893 0.7867 0.052 Uiso 1 1 calc R . .
H55B H 0.2912 0.2443 0.7700 0.052 Uiso 1 1 calc R . .
C56 C 0.4227(2) 0.20047(13) 0.77756(10) 0.0410(7) Uani 1 1 d . . .
H56A H 0.3955 0.1594 0.7821 0.049 Uiso 1 1 calc R . .
H56B H 0.4286 0.2050 0.7432 0.049 Uiso 1 1 calc R . .
C57 C 0.5788(2) 0.23029(13) 1.03458(10) 0.0397(7) Uani 1 1 d . . .
H57A H 0.6150 0.1915 1.0334 0.048 Uiso 1 1 calc R . .
H57B H 0.5726 0.2386 1.0684 0.048 Uiso 1 1 calc R . .
C58 C 0.6367(2) 0.28111(13) 1.01620(10) 0.0413(7) Uani 1 1 d . . .
H58A H 0.6016 0.3203 1.0170 0.050 Uiso 1 1 calc R . .
H58B H 0.6995 0.2851 1.0367 0.050 Uiso 1 1 calc R . .
C59 C 0.70011(19) 0.31671(12) 0.94840(10) 0.0338(6) Uani 1 1 d . . .
H59A H 0.7593 0.3276 0.9699 0.041 Uiso 1 1 calc R . .
H59B H 0.6576 0.3531 0.9448 0.041 Uiso 1 1 calc R . .
C60 C 0.72573(19) 0.29844(13) 0.90099(10) 0.0366(7) Uani 1 1 d . . .
H60A H 0.7612 0.3321 0.8877 0.044 Uiso 1 1 calc R . .
H60B H 0.7681 0.2620 0.9046 0.044 Uiso 1 1 calc R . .
C61 C 0.6627(2) 0.27280(13) 0.82248(10) 0.0390(7) Uani 1 1 d . . .
H61A H 0.7085 0.2382 0.8234 0.047 Uiso 1 1 calc R . .
H61B H 0.6935 0.3092 0.8102 0.047 Uiso 1 1 calc R . .
C62 C 0.5715(2) 0.25751(13) 0.79011(10) 0.0379(7) Uani 1 1 d . . .
H62A H 0.5280 0.2933 0.7885 0.045 Uiso 1 1 calc R . .
H62B H 0.5878 0.2502 0.7576 0.045 Uiso 1 1 calc R . .
N1 N 0.18098(17) -0.05778(11) 0.57251(9) 0.0427(6) Uani 1 1 d . . .
N2 N 0.21862(19) -0.07548(12) 0.70642(10) 0.0510(7) Uani 1 1 d . . .
N3 N 0.34422(18) 0.44072(12) 0.61944(11) 0.0537(8) Uani 1 1 d . . .
N4 N 0.06994(18) 0.44036(12) 0.63611(10) 0.0514(7) Uani 1 1 d . . .
N5 N 0.10032(15) -0.06561(11) 0.37755(8) 0.0344(5) Uani 1 1 d . . .
N6 N 0.48910(14) 0.02023(10) 0.34262(8) 0.0312(5) Uani 1 1 d . . .
N7 N -0.00849(16) 0.13300(10) 0.81384(8) 0.0347(5) Uani 1 1 d . . .
N8 N 0.00677(17) 0.21521(13) 1.01290(8) 0.0469(7) Uani 1 1 d . . .
N9 N 0.48198(16) 0.22212(10) 1.00811(8) 0.0328(5) Uani 1 1 d . . .
N10 N 0.51936(16) 0.20375(10) 0.80488(7) 0.0310(5) Uani 1 1 d . . .
O1 O 0.25919(13) -0.15127(8) 0.36963(7) 0.0380(5) Uani 1 1 d . . .
O2 O 0.42796(12) -0.10975(8) 0.33420(6) 0.0327(4) Uani 1 1 d . . .
O3 O 0.13110(12) 0.01388(8) 0.29678(6) 0.0352(5) Uani 1 1 d . . .
O4 O 0.31103(13) 0.07060(8) 0.29290(6) 0.0338(4) Uani 1 1 d . . .
O5 O 0.22395(14) 0.00997(10) 0.44516(7) 0.0499(6) Uani 1 1 d . . .
O6 O 0.42309(13) 0.02504(9) 0.43683(7) 0.0402(5) Uani 1 1 d . . .
O7 O 0.13072(13) 0.08420(9) 0.89076(7) 0.0396(5) Uani 1 1 d . . .
O8 O 0.16331(13) 0.14159(10) 0.97965(6) 0.0424(5) Uani 1 1 d . . .
O9 O -0.17373(13) 0.11629(8) 0.86870(7) 0.0359(4) Uani 1 1 d . . .
O10 O -0.14016(14) 0.13050(11) 0.96951(7) 0.0502(6) Uani 1 1 d . . .
O11 O 0.01375(13) 0.26328(8) 0.84075(7) 0.0385(5) Uani 1 1 d . . .
O12 O -0.02299(14) 0.29896(9) 0.93145(7) 0.0444(5) Uani 1 1 d . . .
O13 O 0.46192(13) 0.10632(8) 0.95511(6) 0.0343(4) Uani 1 1 d . . .
O14 O 0.52884(13) 0.09755(8) 0.86634(6) 0.0331(4) Uani 1 1 d . . .
O15 O 0.34571(13) 0.28158(9) 0.93465(7) 0.0426(5) Uani 1 1 d . . .
O16 O 0.33886(13) 0.23968(9) 0.83941(7) 0.0421(5) Uani 1 1 d . . .
O17 O 0.65201(12) 0.26769(8) 0.96862(6) 0.0330(4) Uani 1 1 d . . .
O18 O 0.64018(12) 0.28485(8) 0.86935(6) 0.0327(4) Uani 1 1 d . . .
C70 C 0.1746(3) -0.33432(18) 0.29261(13) 0.0561(9) Uani 1 1 d . . .
C71 C 0.1212(2) -0.38448(18) 0.31016(14) 0.0701(11) Uani 1 1 d . . .
H71A H 0.1185 -0.4188 0.2877 0.084 Uiso 1 1 calc R . .
H71B H 0.0556 -0.3709 0.3132 0.084 Uiso 1 1 calc R . .
H71C H 0.1535 -0.3976 0.3414 0.084 Uiso 1 1 calc R . .
C72 C 0.6241(3) 0.10044(17) 1.14242(16) 0.0607(10) Uani 1 1 d . . .
C73 C 0.5816(3) 0.1091(2) 1.18571(15) 0.0745(12) Uani 1 1 d . . .
H73A H 0.5513 0.0708 1.1940 0.14(2) Uiso 1 1 calc R . .
H73B H 0.5329 0.1414 1.1808 0.16(2) Uiso 1 1 calc R . .
H73C H 0.6319 0.1208 1.2117 0.131(19) Uiso 1 1 calc R . .
N70 N 0.2168(3) -0.29564(16) 0.27809(12) 0.0762(10) Uani 1 1 d . . .
N72 N 0.6592(3) 0.09279(17) 1.10796(13) 0.0804(10) Uani 1 1 d . . .

loop_
_atom_site_aniso_label
_atom_site_aniso_U_11
_atom_site_aniso_U_22
_atom_site_aniso_U_33
_atom_site_aniso_U_23
_atom_site_aniso_U_13
_atom_site_aniso_U_12
Ag1 0.04176(13) 0.02698(11) 0.03867(13) -0.00097(10) 0.00456(10) 0.00096(10)
Se1 0.04447(17) 0.02988(15) 0.02756(15) -0.00026(12) 0.00543(12) 0.00021(13)
Se2 0.03043(15) 0.03435(15) 0.02736(14) -0.00013(12) 0.00607(11) 0.00121(12)
Se3 0.03045(15) 0.03230(16) 0.04673(18) 0.00641(13) 0.00875(13) 0.00309(12)
Se4 0.03610(16) 0.03328(16) 0.03763(17) 0.00293(13) 0.01508(13) 0.00238(13)
C1 0.0184(13) 0.0300(15) 0.0320(15) -0.0005(12) 0.0056(11) 0.0005(11)
C2 0.0179(13) 0.0258(14) 0.0365(16) 0.0008(12) 0.0047(11) 0.0008(10)
C3 0.0241(14) 0.0347(16) 0.0356(16) 0.0059(13) 0.0059(12) 0.0034(12)
C4 0.0227(14) 0.0398(18) 0.0429(18) -0.0012(14) 0.0065(13) 0.0004(13)
C5 0.0353(15) 0.0272(14) 0.0223(14) -0.0036(11) 0.0033(12) -0.0019(12)
C6 0.0357(16) 0.0305(15) 0.0201(13) -0.0053(11) 0.0043(12) -0.0012(12)
C7 0.0330(16) 0.0331(17) 0.0424(18) -0.0055(14) 0.0032(13) 0.0019(13)
C8 0.0356(16) 0.0328(17) 0.0368(17) -0.0050(13) 0.0061(13) -0.0050(13)
K1 0.0228(3) 0.0304(3) 0.0271(3) 0.0002(2) 0.0041(2) 0.0011(2)
K2 0.0288(3) 0.0365(3) 0.0274(3) -0.0029(3) 0.0054(2) 0.0025(3)
K3 0.0279(3) 0.0250(3) 0.0301(3) 0.0006(2) 0.0034(2) 0.0009(2)
C9 0.0344(17) 0.059(2) 0.0452(19) 0.0183(16) 0.0064(14) -0.0125(15)
C10 0.0393(18) 0.0359(17) 0.063(2) 0.0129(16) 0.0011(16) -0.0097(14)
C11 0.053(2) 0.0280(16) 0.053(2) 0.0024(14) 0.0066(16) 0.0027(14)
C12 0.0435(18) 0.0305(16) 0.054(2) 0.0038(14) 0.0077(15) 0.0076(14)
C13 0.0258(15) 0.0431(18) 0.059(2) -0.0097(16) 0.0063(14) 0.0085(13)
C14 0.0241(15) 0.0461(19) 0.058(2) -0.0075(15) 0.0185(14) -0.0017(13)
C15 0.0209(14) 0.0472(18) 0.0344(16) -0.0052(13) 0.0041(12) -0.0026(12)
C16 0.0280(15) 0.0485(19) 0.0324(16) -0.0035(14) -0.0027(12) 0.0045(13)
C17 0.0379(17) 0.0410(18) 0.0470(19) 0.0119(15) -0.0085(14) 0.0063(14)
C18 0.0460(18) 0.0484(19) 0.0304(16) 0.0151(14) -0.0056(14) -0.0027(15)
C19 0.0460(18) 0.0355(17) 0.0381(17) 0.0012(13) 0.0160(14) -0.0048(14)
C20 0.0340(16) 0.0372(17) 0.0501(19) -0.0036(14) 0.0165(14) -0.0073(13)
C21 0.0301(16) 0.079(2) 0.0323(17) -0.0031(16) 0.0123(13) 0.0004(16)
C22 0.0400(19) 0.101(3) 0.0333(18) -0.0098(18) 0.0133(15) -0.0055(19)
C23 0.062(2) 0.070(2) 0.0295(18) -0.0140(16) 0.0057(16) -0.0117(19)
C24 0.056(2) 0.066(2) 0.0383(19) -0.0164(17) 0.0063(16) -0.0104(18)
C25 0.0379(17) 0.0480(19) 0.0420(18) -0.0100(15) -0.0034(14) -0.0100(15)
C26 0.0248(15) 0.0466(19) 0.0511(19) -0.0071(15) -0.0003(14) -0.0052(13)
C27 0.0416(18) 0.0440(18) 0.0403(18) -0.0160(14) 0.0113(14) -0.0011(14)
C28 0.0355(17) 0.055(2) 0.0471(19) -0.0158(16) 0.0118(15) 0.0035(15)
C29 0.0371(18) 0.053(2) 0.056(2) -0.0046(16) 0.0073(16) 0.0163(15)
C30 0.0383(18) 0.057(2) 0.052(2) 0.0078(17) 0.0023(15) 0.0132(16)
C31 0.0366(18) 0.089(3) 0.0313(17) 0.0079(17) 0.0065(14) 0.0122(17)
C32 0.0366(17) 0.088(3) 0.0266(16) -0.0082(16) 0.0021(13) 0.0084(17)
C33 0.0409(18) 0.054(2) 0.0329(17) -0.0102(14) 0.0051(14) 0.0045(15)
C34 0.0324(16) 0.0417(18) 0.0510(19) -0.0181(15) 0.0054(14) -0.0040(14)
C35 0.0362(17) 0.0438(18) 0.060(2) 0.0041(16) 0.0141(16) -0.0101(14)
C36 0.0388(19) 0.064(2) 0.057(2) 0.0050(18) 0.0183(16) -0.0058(16)
C37 0.041(2) 0.118(3) 0.041(2) -0.003(2) 0.0176(16) 0.006(2)
C38 0.0407(19) 0.120(3) 0.0290(17) -0.0003(19) 0.0108(15) 0.006(2)
C39 0.056(2) 0.056(2) 0.0338(17) -0.0032(15) 0.0169(15) -0.0074(17)
C40 0.065(2) 0.049(2) 0.0373(19) 0.0132(15) 0.0134(16) -0.0056(17)
C41 0.0356(17) 0.0355(17) 0.063(2) 0.0111(16) 0.0171(15) 0.0047(14)
C42 0.0360(18) 0.0277(16) 0.086(3) -0.0050(17) 0.0136(17) 0.0042(13)
C43 0.066(2) 0.055(2) 0.071(3) -0.030(2) -0.007(2) 0.0193(19)
C44 0.063(2) 0.102(3) 0.039(2) -0.034(2) -0.0011(18) 0.033(2)
C45 0.055(2) 0.0348(17) 0.0365(17) 0.0043(13) 0.0153(15) 0.0031(14)
C46 0.0478(18) 0.0304(16) 0.0383(17) 0.0111(13) 0.0087(14) 0.0028(13)
C47 0.0388(17) 0.0222(14) 0.0514(19) 0.0023(13) 0.0073(14) 0.0057(12)
C48 0.0363(16) 0.0228(14) 0.0503(19) -0.0037(13) 0.0100(14) 0.0003(12)
C49 0.0457(18) 0.0305(16) 0.0387(17) -0.0096(13) 0.0038(14) 0.0014(13)
C50 0.0406(17) 0.0361(16) 0.0325(16) -0.0047(13) 0.0078(13) 0.0009(13)
C51 0.056(2) 0.0298(16) 0.0404(18) 0.0001(13) 0.0167(15) 0.0053(14)
C52 0.0449(19) 0.0369(17) 0.059(2) 0.0035(15) 0.0244(16) 0.0101(14)
C53 0.0311(17) 0.067(2) 0.075(3) 0.013(2) 0.0121(17) 0.0120(16)
C54 0.0300(17) 0.058(2) 0.062(2) 0.0083(18) -0.0010(15) 0.0127(15)
C55 0.0409(18) 0.0456(19) 0.0388(18) 0.0017(15) -0.0130(14) 0.0011(14)
C56 0.0454(18) 0.0389(17) 0.0350(17) -0.0055(13) -0.0077(14) -0.0013(14)
C57 0.0519(19) 0.0404(18) 0.0262(15) -0.0012(13) 0.0030(14) -0.0003(14)
C58 0.0490(19) 0.0409(18) 0.0330(17) -0.0057(14) 0.0018(14) 0.0018(15)
C59 0.0283(15) 0.0322(16) 0.0393(17) -0.0025(13) -0.0014(12) -0.0037(12)
C60 0.0280(15) 0.0356(16) 0.0455(18) -0.0046(13) 0.0027(13) -0.0056(12)
C61 0.0425(17) 0.0365(17) 0.0409(18) -0.0010(14) 0.0164(14) -0.0070(14)
C62 0.0483(18) 0.0350(16) 0.0311(16) 0.0004(13) 0.0084(14) -0.0033(14)
N1 0.0461(16) 0.0357(15) 0.0452(16) -0.0075(12) 0.0024(12) -0.0002(12)
N2 0.0551(18) 0.0413(17) 0.0568(18) 0.0095(14) 0.0082(14) 0.0012(14)
N3 0.0356(15) 0.0334(15) 0.091(2) 0.0014(15) 0.0063(15) -0.0045(12)
N4 0.0429(16) 0.0349(15) 0.076(2) -0.0009(14) 0.0067(14) 0.0047(13)
N5 0.0275(12) 0.0457(15) 0.0305(13) 0.0039(11) 0.0061(10) -0.0011(11)
N6 0.0214(11) 0.0338(13) 0.0389(14) -0.0072(11) 0.0051(10) -0.0017(10)
N7 0.0335(13) 0.0405(14) 0.0314(13) -0.0052(11) 0.0093(10) -0.0036(11)
N8 0.0346(14) 0.079(2) 0.0269(13) -0.0094(13) 0.0033(11) 0.0162(14)
N9 0.0398(14) 0.0260(12) 0.0342(13) 0.0017(10) 0.0106(11) 0.0008(10)
N10 0.0354(13) 0.0288(12) 0.0276(12) -0.0004(10) -0.0007(10) -0.0003(10)
O1 0.0335(11) 0.0335(11) 0.0474(12) 0.0034(9) 0.0064(9) -0.0027(9)
O2 0.0271(10) 0.0292(10) 0.0420(11) 0.0013(9) 0.0056(8) 0.0053(8)
O3 0.0280(10) 0.0393(12) 0.0378(11) 0.0069(9) 0.0023(9) 0.0045(9)
O4 0.0336(11) 0.0385(11) 0.0292(10) 0.0060(9) 0.0039(8) -0.0007(9)
O5 0.0394(12) 0.0768(16) 0.0345(12) -0.0126(11) 0.0090(10) -0.0096(11)
O6 0.0369(11) 0.0484(13) 0.0352(12) -0.0131(10) 0.0041(9) -0.0047(9)
O7 0.0300(11) 0.0503(13) 0.0392(12) -0.0079(10) 0.0071(9) 0.0072(9)
O8 0.0369(11) 0.0603(14) 0.0295(11) 0.0026(10) 0.0030(9) 0.0145(10)
O9 0.0358(11) 0.0330(11) 0.0405(12) -0.0033(9) 0.0108(9) -0.0050(9)
O10 0.0308(11) 0.0809(17) 0.0402(12) 0.0007(11) 0.0100(9) 0.0004(11)
O11 0.0396(11) 0.0336(11) 0.0439(12) 0.0041(9) 0.0112(9) 0.0046(9)
O12 0.0454(12) 0.0381(12) 0.0485(13) -0.0132(10) 0.0020(10) 0.0062(10)
O13 0.0430(11) 0.0240(10) 0.0364(11) 0.0029(8) 0.0065(9) 0.0065(8)
O14 0.0391(11) 0.0242(10) 0.0367(11) -0.0033(8) 0.0077(9) -0.0015(8)
O15 0.0326(11) 0.0488(13) 0.0469(13) 0.0035(10) 0.0068(10) 0.0126(9)
O16 0.0328(11) 0.0456(13) 0.0453(13) 0.0030(10) -0.0040(9) 0.0091(9)
O17 0.0357(11) 0.0323(11) 0.0307(11) -0.0048(8) 0.0033(8) -0.0046(8)
O18 0.0287(10) 0.0378(11) 0.0317(11) -0.0029(9) 0.0048(8) -0.0057(8)
C70 0.046(2) 0.061(3) 0.058(2) -0.014(2) -0.0046(18) 0.0093(19)
C71 0.045(2) 0.084(3) 0.081(3) 0.000(2) 0.010(2) 0.002(2)
C72 0.049(2) 0.058(2) 0.070(3) -0.001(2) -0.011(2) -0.0102(18)
C73 0.057(2) 0.083(3) 0.086(3) -0.028(2) 0.018(2) -0.009(2)
N70 0.083(3) 0.064(2) 0.079(3) -0.0149(19) 0.0028(19) -0.0113(19)
N72 0.078(3) 0.091(3) 0.068(2) 0.005(2) -0.004(2) -0.011(2)

loop_
_atom_type_symbol
_atom_type_description
_atom_type_scat_dispersion_real
_atom_type_scat_dispersion_imag
_atom_type_scat_source
C C 0.0033 0.0016 'International Tables Vol C Tables 4.2.6.8 and 6.1.1.4'
H H 0.0000 0.0000 'International Tables Vol C Tables 4.2.6.8 and 6.1.1.4'
N N 0.0061 0.0033 'International Tables Vol C Tables 4.2.6.8 and 6.1.1.4'
K K 0.2009 0.2494 'International Tables Vol C Tables 4.2.6.8 and 6.1.1.4'
Se Se -0.0929 2.2259 'International Tables Vol C Tables 4.2.6.8 and 6.1.1.4'
Ag Ag -0.8971 1.1015 'International Tables Vol C Tables 4.2.6.8 and 6.1.1.4'
O O 0.0106 0.0060 'International Tables Vol C Tables 4.2.6.8 and 6.1.1.4'

loop_
_geom_angle_atom_site_label_1
_geom_angle_atom_site_label_2
_geom_angle_atom_site_label_3
_geom_angle
_geom_angle_site_symmetry_1
_geom_angle_site_symmetry_3
_geom_angle_publ_flag
Se2 Ag1 Se4 118.385(12) . . y
Se2 Ag1 Se1 89.101(12) . . y
Se4 Ag1 Se1 124.752(13) . . y
Se2 Ag1 Se3 129.147(12) . . y
Se4 Ag1 Se3 86.815(12) . . y
Se1 Ag1 Se3 112.871(12) . . y
C1 Se1 Ag1 96.95(8) . . y
C2 Se2 Ag1 97.13(8) . . y
C5 Se3 Ag1 96.93(8) . . y
C6 Se4 Ag1 97.42(8) . . y
C2 C1 C3 118.1(2) . . y
C2 C1 Se1 127.5(2) . . y
C3 C1 Se1 114.36(19) . . y
C1 C2 C4 117.9(2) . . y
C1 C2 Se2 129.2(2) . . y
C4 C2 Se2 112.84(19) . . y
N1 C3 C1 179.5(3) . . y
N2 C4 C2 179.0(3) . . y
C6 C5 C7 118.8(2) . . y
C6 C5 Se3 127.8(2) . . y
C7 C5 Se3 113.43(19) . . y
C5 C6 C8 118.9(2) . . y
C5 C6 Se4 127.3(2) . . y
C8 C6 Se4 113.78(19) . . y
N3 C7 C5 177.7(3) . . y
N4 C8 C6 177.4(3) . . y
O5 K1 O2 136.04(6) . . ?
O5 K1 O3 96.91(6) . . ?
O2 K1 O3 122.55(6) . . ?
O5 K1 O6 60.47(6) . . ?
O2 K1 O6 94.17(6) . . ?
O3 K1 O6 138.39(6) . . ?
O5 K1 O1 95.54(6) . . ?
O2 K1 O1 60.20(5) . . ?
O3 K1 O1 102.38(6) . . ?
O6 K1 O1 113.51(6) . . ?
O5 K1 O4 116.60(6) . . ?
O2 K1 O4 100.94(5) . . ?
O3 K1 O4 59.64(5) . . ?
O6 K1 O4 97.56(6) . . ?
O1 K1 O4 143.74(6) . . ?
O5 K1 N5 60.58(6) . . ?
O2 K1 N5 119.82(6) . . ?
O3 K1 N5 61.18(6) . . ?
O6 K1 N5 119.53(6) . . ?
O1 K1 N5 60.88(6) . . ?
O4 K1 N5 119.67(6) . . ?
O5 K1 N6 118.94(6) . . ?
O2 K1 N6 61.23(6) . . ?
O3 K1 N6 118.20(6) . . ?
O6 K1 N6 60.24(6) . . ?
O1 K1 N6 120.19(6) . . ?
O4 K1 N6 59.55(6) . . ?
N5 K1 N6 178.93(7) . . ?
O10 K2 O7 115.29(6) . . ?
O10 K2 O12 97.03(7) . . ?
O7 K2 O12 143.02(6) . . ?
O10 K2 O9 60.34(6) . . ?
O7 K2 O9 98.35(6) . . ?
O12 K2 O9 113.68(6) . . ?
O10 K2 O8 96.29(6) . . ?
O7 K2 O8 58.95(6) . . ?
O12 K2 O8 102.02(6) . . ?
O9 K2 O8 138.63(6) . . ?
O10 K2 O11 138.65(6) . . ?
O7 K2 O11 101.18(6) . . ?
O12 K2 O11 58.54(6) . . ?
O9 K2 O11 97.03(6) . . ?
O8 K2 O11 119.84(6) . . ?
O10 K2 N7 120.58(7) . . ?
O7 K2 N7 60.98(6) . . ?
O12 K2 N7 118.08(7) . . ?
O9 K2 N7 61.97(6) . . ?
O8 K2 N7 118.44(6) . . ?
O11 K2 N7 61.00(6) . . ?
O10 K2 N8 60.64(7) . . ?
O7 K2 N8 119.28(6) . . ?
O12 K2 N8 60.83(7) . . ?
O9 K2 N8 119.05(6) . . ?
O8 K2 N8 61.53(6) . . ?
O11 K2 N8 117.75(7) . . ?
N7 K2 N8 178.65(8) . . ?
O16 K3 O18 100.40(6) . . ?
O16 K3 O14 93.81(6) . . ?
O18 K3 O14 102.12(5) . . ?
O16 K3 O13 108.47(6) . . ?
O18 K3 O13 146.28(6) . . ?
O14 K3 O13 59.68(5) . . ?
O16 K3 O15 60.56(6) . . ?
O18 K3 O15 114.18(6) . . ?
O14 K3 O15 138.06(6) . . ?
O13 K3 O15 95.36(6) . . ?
O16 K3 O17 143.43(6) . . ?
O18 K3 O17 59.66(5) . . ?
O14 K3 O17 119.09(5) . . ?
O13 K3 O17 102.23(5) . . ?
O15 K3 O17 97.74(6) . . ?
O16 K3 N10 61.98(6) . . ?
O18 K3 N10 61.25(6) . . ?
O14 K3 N10 60.66(6) . . ?
O13 K3 N10 118.41(6) . . ?
O15 K3 N10 119.83(6) . . ?
O17 K3 N10 118.78(6) . . ?
O16 K3 N9 118.70(6) . . ?
O18 K3 N9 118.60(6) . . ?
O14 K3 N9 118.85(6) . . ?
O13 K3 N9 61.27(6) . . ?
O15 K3 N9 60.89(6) . . ?
O17 K3 N9 60.88(6) . . ?
N10 K3 N9 179.28(7) . . ?
N5 C9 C10 114.2(2) . . ?
O1 C10 C9 108.9(2) . . ?
O1 C11 C12 109.5(2) . . ?
O2 C12 C11 109.5(2) . . ?
O2 C13 C14 109.0(2) . . ?
N6 C14 C13 115.1(2) . . ?
N5 C15 C16 114.3(2) . . ?
O3 C16 C15 109.4(2) . . ?
O3 C17 C18 109.6(2) . . ?
O4 C18 C17 109.3(2) . . ?
O4 C19 C20 108.3(2) . . ?
N6 C20 C19 113.7(2) . . ?
N5 C21 C22 113.7(2) . . ?
O5 C22 C21 110.1(3) . . ?
C24 C23 O5 109.5(3) . . ?
O6 C24 C23 110.8(3) . . ?
O6 C25 C26 109.7(2) . . ?
N6 C26 C25 112.3(2) . . ?
N7 C27 C28 113.7(2) . . ?
O7 C28 C27 109.5(2) . . ?
O7 C29 C30 108.9(2) . . ?
O8 C30 C29 108.9(2) . . ?
O8 C31 C32 110.5(2) . . ?
N8 C32 C31 114.4(3) . . ?
N7 C33 C34 114.3(2) . . ?
O9 C34 C33 109.4(2) . . ?
O9 C35 C36 109.4(2) . . ?
O10 C36 C35 109.3(2) . . ?
O10 C37 C38 108.7(2) . . ?
N8 C38 C37 113.3(3) . . ?
N7 C39 C40 114.5(2) . . ?
O11 C40 C39 110.4(2) . . ?
O11 C41 C42 109.6(2) . . ?
O12 C42 C41 110.0(2) . . ?
O12 C43 C44 109.4(3) . . ?
N8 C44 C43 115.9(3) . . ?
N9 C45 C46 114.1(2) . . ?
O13 C46 C45 109.6(2) . . ?
O13 C47 C48 110.3(2) . . ?
O14 C48 C47 109.2(2) . . ?
O14 C49 C50 109.1(2) . . ?
N10 C50 C49 114.2(2) . . ?
N9 C51 C52 114.1(2) . . ?
O15 C52 C51 110.1(2) . . ?
O15 C53 C54 110.1(3) . . ?
O16 C54 C53 109.5(3) . . ?
O16 C55 C56 109.7(2) . . ?
N10 C56 C55 114.4(2) . . ?
N9 C57 C58 114.6(2) . . ?
O17 C58 C57 109.3(2) . . ?
O17 C59 C60 110.1(2) . . ?
O18 C60 C59 109.7(2) . . ?
O18 C61 C62 109.3(2) . . ?
N10 C62 C61 114.6(2) . . ?
C21 N5 C15 110.4(2) . . ?
C21 N5 C9 109.6(2) . . ?
C15 N5 C9 109.0(2) . . ?
C21 N5 K1 109.78(16) . . ?
C15 N5 K1 107.97(15) . . ?
C9 N5 K1 110.17(15) . . ?
C20 N6 C26 109.6(2) . . ?
C20 N6 C14 109.8(2) . . ?
C26 N6 C14 110.2(2) . . ?
C20 N6 K1 111.02(15) . . ?
C26 N6 K1 109.88(16) . . ?
C14 N6 K1 106.27(15) . . ?
C33 N7 C39 110.3(2) . . ?
C33 N7 C27 110.1(2) . . ?
C39 N7 C27 109.3(2) . . ?
C33 N7 K2 107.93(15) . . ?
C39 N7 K2 109.32(16) . . ?
C27 N7 K2 109.86(16) . . ?
C44 N8 C32 108.0(3) . . ?
C44 N8 C38 110.4(3) . . ?
C32 N8 C38 110.2(2) . . ?
C44 N8 K2 110.41(18) . . ?
C32 N8 K2 107.79(16) . . ?
C38 N8 K2 109.96(19) . . ?
C51 N9 C57 110.8(2) . . ?
C51 N9 C45 109.4(2) . . ?
C57 N9 C45 109.4(2) . . ?
C51 N9 K3 109.02(16) . . ?
C57 N9 K3 108.36(15) . . ?
C45 N9 K3 109.78(16) . . ?
C56 N10 C50 110.7(2) . . ?
C56 N10 C62 110.3(2) . . ?
C50 N10 C62 109.5(2) . . ?
C56 N10 K3 108.55(16) . . ?
C50 N10 K3 108.19(15) . . ?
C62 N10 K3 109.63(15) . . ?
C10 O1 C11 111.1(2) . . ?
C10 O1 K1 116.08(15) . . ?
C11 O1 K1 113.97(15) . . ?
C12 O2 C13 110.9(2) . . ?
C12 O2 K1 113.97(15) . . ?
C13 O2 K1 117.58(15) . . ?
C16 O3 C17 111.1(2) . . ?
C16 O3 K1 117.87(15) . . ?
C17 O3 K1 113.92(15) . . ?
C19 O4 C18 110.6(2) . . ?
C19 O4 K1 117.71(15) . . ?
C18 O4 K1 116.03(15) . . ?
C22 O5 C23 110.1(2) . . ?
C22 O5 K1 118.89(17) . . ?
C23 O5 K1 112.47(17) . . ?
C25 O6 C24 110.6(2) . . ?
C25 O6 K1 115.81(16) . . ?
C24 O6 K1 113.32(16) . . ?
C28 O7 C29 112.3(2) . . ?
C28 O7 K2 117.83(16) . . ?
C29 O7 K2 118.71(16) . . ?
C31 O8 C30 111.9(2) . . ?
C31 O8 K2 116.47(15) . . ?
C30 O8 K2 112.21(16) . . ?
C34 O9 C35 110.0(2) . . ?
C34 O9 K2 115.06(15) . . ?
C35 O9 K2 111.16(16) . . ?
C37 O10 C36 111.7(2) . . ?
C37 O10 K2 118.38(19) . . ?
C36 O10 K2 115.89(17) . . ?
C41 O11 C40 110.1(2) . . ?
C41 O11 K2 112.83(16) . . ?
C40 O11 K2 116.88(16) . . ?
C42 O12 C43 111.5(3) . . ?
C42 O12 K2 119.34(16) . . ?
C43 O12 K2 118.00(18) . . ?
C46 O13 C47 110.9(2) . . ?
C46 O13 K3 117.45(15) . . ?
C47 O13 K3 117.83(15) . . ?
C49 O14 C48 111.0(2) . . ?
C49 O14 K3 120.81(15) . . ?
C48 O14 K3 114.39(14) . . ?
C52 O15 C53 110.0(2) . . ?
C52 O15 K3 118.16(15) . . ?
C53 O15 K3 112.22(17) . . ?
C55 O16 C54 110.6(2) . . ?
C55 O16 K3 117.74(15) . . ?
C54 O16 K3 116.11(17) . . ?
C58 O17 C59 111.3(2) . . ?
C58 O17 K3 118.85(15) . . ?
C59 O17 K3 114.67(14) . . ?
C60 O18 C61 110.4(2) . . ?
C60 O18 K3 117.11(15) . . ?
C61 O18 K3 119.29(14) . . ?
N70 C70 C71 178.7(4) . . ?
N72 C72 C73 178.9(5) . . ?

loop_
_geom_bond_atom_site_label_1
_geom_bond_atom_site_label_2
_geom_bond_distance
_geom_bond_site_symmetry_2
_geom_bond_publ_flag
Ag1 Se2 2.6266(4) . y
Ag1 Se4 2.6542(4) . y
Ag1 Se1 2.6617(4) . y
Ag1 Se3 2.6889(4) . y
Se1 C1 1.891(3) . y
Se2 C2 1.890(3) . y
Se3 C5 1.880(3) . y
Se4 C6 1.890(3) . y
C1 C2 1.362(3) . y
C1 C3 1.411(4) . y
C2 C4 1.465(4) . y
C3 N1 1.155(3) . y
C4 N2 1.099(3) . y
C5 C6 1.374(4) . y
C5 C7 1.442(4) . y
C6 C8 1.419(4) . y
C7 N3 1.117(3) . y
C8 N4 1.152(3) . y
K1 O5 2.814(2) . ?
K1 O2 2.8167(18) . ?
K1 O3 2.8292(18) . ?
K1 O6 2.8415(19) . ?
K1 O1 2.8388(19) . ?
K1 O4 2.8469(18) . ?
K1 N5 2.959(2) . ?
K1 N6 3.004(2) . ?
K2 O10 2.816(2) . ?
K2 O7 2.8155(19) . ?
K2 O12 2.830(2) . ?
K2 O9 2.8419(19) . ?
K2 O8 2.8574(19) . ?
K2 O11 2.8838(19) . ?
K2 N7 2.936(2) . ?
K2 N8 2.950(2) . ?
K3 O16 2.7895(19) . ?
K3 O18 2.8122(18) . ?
K3 O14 2.8179(18) . ?
K3 O13 2.8125(18) . ?
K3 O15 2.8315(19) . ?
K3 O17 2.8462(18) . ?
K3 N10 2.909(2) . ?
K3 N9 2.946(2) . ?
C9 N5 1.476(4) . ?
C9 C10 1.501(4) . ?
C10 O1 1.427(3) . ?
C11 O1 1.427(3) . ?
C11 C12 1.485(4) . ?
C12 O2 1.411(3) . ?
C13 O2 1.424(3) . ?
C13 C14 1.494(4) . ?
C14 N6 1.469(3) . ?
C15 N5 1.469(3) . ?
C15 C16 1.502(4) . ?
C16 O3 1.425(3) . ?
C17 O3 1.424(3) . ?
C17 C18 1.485(4) . ?
C18 O4 1.431(3) . ?
C19 O4 1.426(3) . ?
C19 C20 1.506(4) . ?
C20 N6 1.466(3) . ?
C21 N5 1.472(3) . ?
C21 C22 1.500(4) . ?
C22 O5 1.411(4) . ?
C23 C24 1.435(4) . ?
C23 O5 1.447(3) . ?
C24 O6 1.426(3) . ?
C25 O6 1.414(3) . ?
C25 C26 1.501(4) . ?
C26 N6 1.482(3) . ?
C27 N7 1.481(3) . ?
C27 C28 1.493(4) . ?
C28 O7 1.424(3) . ?
C29 O7 1.417(3) . ?
C29 C30 1.486(4) . ?
C30 O8 1.424(4) . ?
C31 O8 1.430(3) . ?
C31 C32 1.495(4) . ?
C32 N8 1.472(4) . ?
C33 N7 1.464(3) . ?
C33 C34 1.507(4) . ?
C34 O9 1.424(3) . ?
C35 O9 1.436(3) . ?
C35 C36 1.477(4) . ?
C36 O10 1.428(3) . ?
C37 O10 1.436(4) . ?
C37 C38 1.501(4) . ?
C38 N8 1.476(4) . ?
C39 N7 1.475(3) . ?
C39 C40 1.492(4) . ?
C40 O11 1.433(3) . ?
C41 O11 1.413(3) . ?
C41 C42 1.485(4) . ?
C42 O12 1.426(4) . ?
C43 O12 1.426(4) . ?
C43 C44 1.494(5) . ?
C44 N8 1.469(4) . ?
C45 N9 1.470(3) . ?
C45 C46 1.510(4) . ?
C46 O13 1.423(3) . ?
C47 O13 1.424(3) . ?
C47 C48 1.495(4) . ?
C48 O14 1.427(3) . ?
C49 O14 1.423(3) . ?
C49 C50 1.509(4) . ?
C50 N10 1.467(3) . ?
C51 N9 1.466(3) . ?
C51 C52 1.494(4) . ?
C52 O15 1.425(3) . ?
C53 O15 1.447(4) . ?
C53 C54 1.459(4) . ?
C54 O16 1.434(3) . ?
C55 O16 1.423(3) . ?
C55 C56 1.504(4) . ?
C56 N10 1.466(3) . ?
C57 N9 1.469(3) . ?
C57 C58 1.508(4) . ?
C58 O17 1.421(3) . ?
C59 O17 1.426(3) . ?
C59 C60 1.488(4) . ?
C60 O18 1.427(3) . ?
C61 O18 1.428(3) . ?
C61 C62 1.505(4) . ?
C62 N10 1.473(3) . ?
C70 N70 1.139(4) . ?
C70 C71 1.452(5) . ?
C72 N72 1.161(5) . ?
C72 C73 1.443(5) . ?
